data_2002071
loop_
_publ_author_name
'Koh, L. L.'
'Ng, A. S.'

_publ_section_title
;
 Structures of two flavonoids from <i>Physalis minima</i>,
 5-methoxy-6,7-methylenedioxyflavone (I) and 5,6,7-trimethoxyflavone
 (II)
;
_journal_issue 1
_journal_name_full 'Acta Crystallographica Section C'
_journal_page_first 105
_journal_page_last 107
_journal_paper_doi 10.1107/S0108270192005584
_journal_volume 49
_journal_year 1993
_chemical_formula_sum 'C18 H16 O5'
_chemical_formula_weight 312.3
_symmetry_cell_setting monoclinic
_symmetry_space_group_name_Hall '-P 2ybc'
_symmetry_space_group_name_H-M 'P 1 21/c 1'
_cell_angle_alpha 90
_cell_angle_beta 102.87(2)
_cell_angle_gamma 90
_cell_formula_units_Z 4
_cell_length_a 13.074(4)
_cell_length_b 14.196(5)
_cell_length_c 8.365(2)
_cell_volume 1513.5(8)
_diffrn_radiation_type Mo
_diffrn_radiation_wavelength 0.71073
_exptl_absorpt_coefficient_mu 0.100
_exptl_crystal_density_diffrn 1.371
_exptl_crystal_F_000 656
_cod_data_source_file hl1008.cif
_cod_data_source_block hl1008_structure_2_of_2
_cod_original_cell_volume 1513.6(8)
_cod_database_code 2002071

loop_
_atom_site_label
_atom_site_fract_x
_atom_site_fract_y
_atom_site_fract_z
_atom_site_U_iso_or_equiv
C(2) .9454(2) .2286(2) -.0105(3) .0410(10)
C(3) .9347(2) .1349(2) -.0109(3) .0450(10)
C(4) .8503(2) .0876(2) .0424(3) .0450(10)
C(5) .6827(2) .1212(2) .1448(3) .0410(10)
C(6) .6147(2) .1859(2) .1864(3) .0450(10)
C(7) .6358(2) .2826(2) .1815(3) .0430(10)
C(8) .7237(2) .3137(2) .1335(3) .0430(10)
C(9) .7909(2) .2476(2) .0899(3) .0390(10)
C(10) .7750(2) .1505(2) .0952(3) .0400(10)
C(11) .7096(3) -.0232(2) .2867(4) .0680(10)
C(12) .4322(2) .1675(3) .1124(5) .088(2)
C(13) .5795(2) .4389(2) .2234(4) .0640(10)
C(20) 1.0275(2) .2828(2) -.0658(3) .0410(10)
C(21) 1.0190(2) .3790(2) -.0889(3) .0490(10)
C(22) 1.0939(2) .4286(2) -.1483(4) .0560(10)
C(23) 1.1782(2) .3822(2) -.1846(4) .0600(10)
C(24) 1.1885(2) .2871(2) -.1584(4) .0630(10)
C(25) 1.1144(2) .2359(2) -.1005(3) .0540(10)
O(1) .87520(10) .28620(10) .0404(2) .0450(10)
O(4) .8433(2) .00100(10) .0406(3) .0700(10)
O(5) .65620(10) .02760(10) .1456(2) .0520(10)
O(6) .5267(2) .15540(10) .2357(3) .0610(10)
O(7) .56390(10) .33980(10) .2279(2) .0570(10)
H(3A) .9856 .0972 -.0483 ?
H(8A) .7396 .3797 .1323 ?
H(11A) .6879 -.0879 .2794 ?
H(11B) .7839 -.0198 .2941 ?
H(11C) .6934 .0048 .3826 ?
H(12A) .3738 .1452 .1539 ?
H(12B) .4227 .2332 .0856 ?
H(12C) .4364 .1326 .0159 ?
H(13A) .5240 .4708 .2597 ?
H(13B) .6455 .4546 .2948 ?
H(13C) .5799 .4582 .1136 ?
H(21A) .9599 .4112 -.0641 ?
H(22A) 1.0862 .4953 -.1662 ?
H(23A) 1.2307 .4163 -.2249 ?
H(24A) 1.2473 .2546 -.1838 ?
H(25A) 1.1222 .1693 -.0823 ?

loop_
_geom_angle_atom_site_label_1
_geom_angle_atom_site_label_2
_geom_angle_atom_site_label_3
_geom_angle
C(3) C(2) C(20) 126.9(3)
C(20) C(2) O(1) 111.8(2)
C(3) C(4) C(10) 114.8(2)
C(10) C(4) O(4) 123.9(3)
C(6) C(5) O(5) 117.8(2)
C(5) C(6) C(7) 120.2(2)
C(7) C(6) O(6) 120.0(2)
C(6) C(7) O(7) 114.9(2)
C(7) C(8) C(9) 118.6(2)
C(8) C(9) O(1) 113.9(2)
C(4) C(10) C(5) 125.4(2)
C(5) C(10) C(9) 116.1(2)
C(2) C(20) C(25) 119.8(2)
C(20) C(21) C(22) 120.8(3)
C(22) C(23) C(24) 119.4(3)
C(20) C(25) C(24) 119.2(3)
C(5) O(5) C(11) 114.5(2)
C(7) O(7) C(13) 118.0(2)
C(3) C(2) O(1) 121.2(2)
C(2) C(3) C(4) 123.3(3)
C(3) C(4) O(4) 121.4(3)
C(6) C(5) C(10) 121.1(2)
C(10) C(5) O(5) 121.0(2)
C(5) C(6) O(6) 119.8(2)
C(6) C(7) C(8) 120.5(2)
C(8) C(7) O(7) 124.5(2)
C(8) C(9) C(10) 123.5(2)
C(10) C(9) O(1) 122.6(2)
C(4) C(10) C(9) 118.4(2)
C(2) C(20) C(21) 121.2(2)
C(21) C(20) C(25) 118.9(3)
C(21) C(22) C(23) 120.1(3)
C(23) C(24) C(25) 121.5(3)
C(2) O(1) C(9) 119.6(2)
C(6) O(6) C(12) 113.0(2)

loop_
_geom_bond_atom_site_label_1
_geom_bond_atom_site_label_2
_geom_bond_distance
C(2) C(3) 1.337(4)
C(2) O(1) 1.367(3)
C(4) C(10) 1.469(4)
C(5) C(6) 1.375(4)
C(5) O(5) 1.374(3)
C(6) O(6) 1.376(3)
C(7) O(7) 1.363(3)
C(9) C(10) 1.395(3)
C(11) O(5) 1.426(3)
C(13) O(7) 1.424(3)
C(20) C(25) 1.402(4)
C(22) C(23) 1.375(4)
C(24) C(25) 1.382(4)
C(2) C(20) 1.476(4)
C(3) C(4) 1.444(4)
C(4) O(4) 1.233(3)
C(5) C(10) 1.422(4)
C(6) C(7) 1.403(4)
C(7) C(8) 1.372(4)
C(8) C(9) 1.389(4)
C(9) O(1) 1.374(3)
C(12) O(6) 1.433(4)
C(20) C(21) 1.380(4)
C(21) C(22) 1.385(4)
C(23) C(24) 1.371(4)
